data_7108723
loop_
_publ_author_name
'Jian-Rong Li'
'Wei-Wei Xiong'
'Zai-Lai Xie'
'Cheng-Feng Du'
'Guo-Dong Zou'
'Xiao-Ying Huang'

_publ_section_title
;
 From selenidostannates to silver-selenidostannate: structural variation
 of chalcogenidometallates synthesized in ionic liquids
;
_journal_name_full Chem.Commun.
_journal_page_first 181
_journal_paper_doi 10.1039/c2cc37051d
_journal_volume 49
_journal_year 2013
_chemical_formula_moiety 'Sn3 Se7, 2(C9 H17 N2)'
_chemical_formula_sum 'C18 H34 N4 Se7 Sn3'
_chemical_formula_weight 1215.28
_chemical_name_systematic
;
?
;
_space_group_IT_number 152
_symmetry_cell_setting trigonal
_symmetry_space_group_name_Hall 'P 31 2"'
_symmetry_space_group_name_H-M 'P 31 2 1'
_atom_sites_solution_hydrogens none
_atom_sites_solution_primary direct
_atom_sites_solution_secondary difmap
_audit_creation_method SHELXL-97
_cell_angle_alpha 90.00
_cell_angle_beta 90.00
_cell_angle_gamma 120.00
_cell_formula_units_Z 6
_cell_length_a 13.9329(9)
_cell_length_b 13.9329(9)
_cell_length_c 28.159(3)
_cell_measurement_reflns_used 9333
_cell_measurement_temperature 293(2)
_cell_measurement_theta_max 27.4779
_cell_measurement_theta_min 2.2229
_cell_volume 4734.0(7)
_computing_cell_refinement 'CrystalClear (Rigaku/MSC Inc., 2005)'
_computing_data_collection 'CrystalClear (Rigaku/MSC Inc., 2005)'
_computing_data_reduction 'CrystalClear (Rigaku/MSC Inc., 2005)'
_computing_structure_refinement 'SHELXL-97 (Sheldrick, 1997)'
_computing_structure_solution 'SHELXS-97 (Sheldrick, 1990)'
_diffrn_ambient_temperature 293(2)
_diffrn_detector_area_resol_mean 14.6306
_diffrn_measured_fraction_theta_full 0.995
_diffrn_measured_fraction_theta_max 0.995
_diffrn_measurement_device_type 'Mercury CCD'
_diffrn_measurement_method CCD_Profile_fitting
_diffrn_radiation_monochromator graphite
_diffrn_radiation_source 'Rotating Anode'
_diffrn_radiation_type MoK\a
_diffrn_radiation_wavelength 0.71073
_diffrn_reflns_av_R_equivalents 0.0778
_diffrn_reflns_av_sigmaI/netI 0.0536
_diffrn_reflns_limit_h_max 18
_diffrn_reflns_limit_h_min -18
_diffrn_reflns_limit_k_max 18
_diffrn_reflns_limit_k_min -17
_diffrn_reflns_limit_l_max 36
_diffrn_reflns_limit_l_min -35
_diffrn_reflns_number 34501
_diffrn_reflns_theta_full 27.59
_diffrn_reflns_theta_max 27.59
_diffrn_reflns_theta_min 2.22
_diffrn_standards_number 4107
_exptl_absorpt_coefficient_mu 10.444
_exptl_absorpt_correction_T_max 1.0000
_exptl_absorpt_correction_T_min 0.5901
_exptl_absorpt_correction_type multi-scan
_exptl_absorpt_process_details 'CrystalClear (Rigaku/MSC Inc., 2005)'
_exptl_crystal_colour Red
_exptl_crystal_density_diffrn 2.558
_exptl_crystal_density_method 'not measured'
_exptl_crystal_description Lathe
_exptl_crystal_F_000 3348
_exptl_crystal_size_max 0.25
_exptl_crystal_size_mid 0.21
_exptl_crystal_size_min 0.10
_platon_squeeze_details ' ?'
_refine_diff_density_max 0.934
_refine_diff_density_min -0.829
_refine_diff_density_rms 0.154
_refine_ls_abs_structure_details 'Flack H D (1983), Acta Cryst. A39, 876-881'
_refine_ls_abs_structure_Flack 0.430(15)
_refine_ls_extinction_method none
_refine_ls_goodness_of_fit_ref 1.031
_refine_ls_hydrogen_treatment undef
_refine_ls_matrix_type full
_refine_ls_number_parameters 92
_refine_ls_number_reflns 7278
_refine_ls_number_restraints 0
_refine_ls_restrained_S_all 1.031
_refine_ls_R_factor_all 0.0639
_refine_ls_R_factor_gt 0.0442
_refine_ls_shift/su_max 0.001
_refine_ls_shift/su_mean 0.000
_refine_ls_structure_factor_coef Fsqd
_refine_ls_weighting_details 'calc w=1/[\s^2^(Fo^2^)+(0.0450P)^2^+4.0000P] where P=(Fo^2^+2Fc^2^)/3'
_refine_ls_weighting_scheme calc
_refine_ls_wR_factor_gt 0.1059
_refine_ls_wR_factor_ref 0.1123
_reflns_number_gt 5214
_reflns_number_total 7278
_reflns_threshold_expression >2sigma(I)
_cod_data_source_file c2cc37051d.txt
_cod_data_source_block compound-5_JL7-47D
_cod_database_code 7108723

loop_
_symmetry_equiv_pos_as_xyz
'x, y, z'
'-y, x-y, z+1/3'
'-x+y, -x, z+2/3'
'y, x, -z'
'-x, -x+y, -z+1/3'
'x-y, -y, -z+2/3'

loop_
_atom_site_label
_atom_site_type_symbol
_atom_site_fract_x
_atom_site_fract_y
_atom_site_fract_z
_atom_site_U_iso_or_equiv
_atom_site_adp_type
_atom_site_occupancy
_atom_site_symmetry_multiplicity
_atom_site_calc_flag
Sn1 Sn 0.66778(5) 0.56983(5) 0.33505(2) 0.03998(14) Uani 1 1 d
Sn2 Sn 0.40396(5) 0.58416(5) 0.33743(2) 0.04259(16) Uani 1 1 d
Sn3 Sn 0.68268(5) 0.84599(5) 0.33537(2) 0.04582(17) Uani 1 1 d
Se1 Se 0.58581(7) 0.66721(7) 0.27454(3) 0.04120(19) Uani 1 1 d
Se2 Se 0.47469(8) 0.46176(8) 0.37210(4) 0.0483(2) Uani 1 1 d
Se3 Se 0.72913(9) 0.49479(9) 0.26714(3) 0.0502(2) Uani 1 1 d
Se4 Se 0.49102(8) 0.77996(8) 0.37089(4) 0.0521(3) Uani 1 1 d
Se5 Se 0.78834(8) 0.75953(8) 0.37240(4) 0.0555(3) Uani 1 1 d
Se6 Se 0.74842(9) 0.47894(9) 0.39703(3) 0.0499(2) Uani 1 1 d
Se7 Se 0.77369(10) 1.01627(8) 0.39808(4) 0.0592(3) Uani 1 1 d

loop_
_atom_site_aniso_label
_atom_site_aniso_U_11
_atom_site_aniso_U_22
_atom_site_aniso_U_33
_atom_site_aniso_U_23
_atom_site_aniso_U_13
_atom_site_aniso_U_12
Sn1 0.0322(3) 0.0395(3) 0.0564(3) -0.0020(3) 0.0010(3) 0.0240(3)
Sn2 0.0276(3) 0.0371(3) 0.0650(4) -0.0032(3) -0.0057(3) 0.0176(3)
Sn3 0.0350(3) 0.0348(4) 0.0672(4) 0.0077(3) 0.0007(3) 0.0171(3)
Se1 0.0319(4) 0.0379(5) 0.0558(5) 0.0005(4) -0.0031(4) 0.0189(4)
Se2 0.0424(5) 0.0457(5) 0.0659(6) 0.0129(4) 0.0130(5) 0.0288(5)
Se3 0.0516(6) 0.0666(7) 0.0517(5) -0.0020(5) -0.0010(5) 0.0439(5)
Se4 0.0407(6) 0.0422(5) 0.0754(7) -0.0090(5) 0.0049(5) 0.0224(5)
Se5 0.0482(5) 0.0457(6) 0.0774(7) -0.0131(5) -0.0252(5) 0.0270(5)
Se6 0.0560(6) 0.0605(6) 0.0537(5) 0.0000(5) -0.0023(5) 0.0446(5)
Se7 0.0731(7) 0.0356(5) 0.0581(6) 0.0018(5) -0.0023(6) 0.0190(5)

loop_
_atom_type_symbol
_atom_type_description
_atom_type_scat_dispersion_real
_atom_type_scat_dispersion_imag
_atom_type_scat_source
C C 0.0033 0.0016 'International Tables Vol C Tables 4.2.6.8 and 6.1.1.4'
H H 0.0000 0.0000 'International Tables Vol C Tables 4.2.6.8 and 6.1.1.4'
N N 0.0061 0.0033 'International Tables Vol C Tables 4.2.6.8 and 6.1.1.4'
Se Se -0.0929 2.2259 'International Tables Vol C Tables 4.2.6.8 and 6.1.1.4'
Sn Sn -0.6537 1.4246 'International Tables Vol C Tables 4.2.6.8 and 6.1.1.4'

loop_
_geom_angle_atom_site_label_1
_geom_angle_atom_site_label_2
_geom_angle_atom_site_label_3
_geom_angle
_geom_angle_site_symmetry_1
_geom_angle_site_symmetry_3
Se3 Sn1 Se5 123.98(4) . .
Se3 Sn1 Se2 122.65(4) . .
Se5 Sn1 Se2 113.37(4) . .
Se3 Sn1 Se6 89.37(3) . .
Se5 Sn1 Se6 90.38(4) . .
Se2 Sn1 Se6 91.26(3) . .
Se3 Sn1 Se1 92.58(3) . .
Se5 Sn1 Se1 87.99(3) . .
Se2 Sn1 Se1 88.23(3) . .
Se6 Sn1 Se1 177.94(4) . .
Se6 Sn2 Se4 121.97(4) 6_565 .
Se6 Sn2 Se2 121.86(4) 6_565 .
Se4 Sn2 Se2 115.97(4) . .
Se6 Sn2 Se3 90.11(3) 6_565 6_565
Se4 Sn2 Se3 92.75(4) . 6_565
Se2 Sn2 Se3 91.83(4) . 6_565
Se6 Sn2 Se1 91.51(3) 6_565 .
Se4 Sn2 Se1 86.78(3) . .
Se2 Sn2 Se1 86.94(3) . .
Se3 Sn2 Se1 178.33(4) 6_565 .
Se7 Sn3 Se5 123.47(4) 6_675 .
Se7 Sn3 Se4 121.88(4) 6_675 .
Se5 Sn3 Se4 114.65(4) . .
Se7 Sn3 Se7 89.15(4) 6_675 .
Se5 Sn3 Se7 91.10(4) . .
Se4 Sn3 Se7 90.43(4) . .
Se7 Sn3 Se1 93.09(4) 6_675 .
Se5 Sn3 Se1 87.97(3) . .
Se4 Sn3 Se1 88.08(3) . .
Se7 Sn3 Se1 177.73(4) . .
Sn1 Se1 Sn3 85.67(3) . .
Sn1 Se1 Sn2 85.31(3) . .
Sn3 Se1 Sn2 85.07(3) . .
Sn2 Se2 Sn1 95.42(3) . .
Sn1 Se3 Sn2 90.14(3) . 6_665
Sn2 Se4 Sn3 95.34(3) . .
Sn1 Se5 Sn3 94.86(3) . .
Sn2 Se6 Sn1 90.19(3) 6_665 .
Sn3 Se7 Sn3 90.74(4) 6_675 .

loop_
_geom_bond_atom_site_label_1
_geom_bond_atom_site_label_2
_geom_bond_distance
_geom_bond_site_symmetry_2
Sn1 Se3 2.5247(11) .
Sn1 Se5 2.5444(11) .
Sn1 Se2 2.5579(11) .
Sn1 Se6 2.7084(10) .
Sn1 Se1 2.7565(10) .
Sn2 Se6 2.5062(11) 6_565
Sn2 Se4 2.5481(11) .
Sn2 Se2 2.5520(11) .
Sn2 Se3 2.6932(11) 6_565
Sn2 Se1 2.8218(10) .
Sn3 Se7 2.5110(12) 6_675
Sn3 Se5 2.5454(11) .
Sn3 Se4 2.5536(11) .
Sn3 Se7 2.7104(12) .
Sn3 Se1 2.7566(11) .
Se3 Sn2 2.6932(11) 6_665
Se6 Sn2 2.5062(11) 6_665
Se7 Sn3 2.5110(12) 6_675

loop_
_geom_torsion_atom_site_label_1
_geom_torsion_atom_site_label_2
_geom_torsion_atom_site_label_3
_geom_torsion_atom_site_label_4
_geom_torsion
_geom_torsion_site_symmetry_1
_geom_torsion_site_symmetry_4
Se3 Sn1 Se1 Sn3 -137.47(4) . .
Se5 Sn1 Se1 Sn3 -13.54(3) . .
Se2 Sn1 Se1 Sn3 99.92(3) . .
Se6 Sn1 Se1 Sn3 24.1(11) . .
Se3 Sn1 Se1 Sn2 137.13(4) . .
Se5 Sn1 Se1 Sn2 -98.94(4) . .
Se2 Sn1 Se1 Sn2 14.52(3) . .
Se6 Sn1 Se1 Sn2 -61.3(11) . .
Se7 Sn3 Se1 Sn1 136.95(4) 6_675 .
Se5 Sn3 Se1 Sn1 13.53(3) . .
Se4 Sn3 Se1 Sn1 -101.23(3) . .
Se7 Sn3 Se1 Sn1 -52.3(10) . .
Se7 Sn3 Se1 Sn2 -137.40(4) 6_675 .
Se5 Sn3 Se1 Sn2 99.19(3) . .
Se4 Sn3 Se1 Sn2 -15.57(3) . .
Se7 Sn3 Se1 Sn2 33.3(10) . .
Se6 Sn2 Se1 Sn1 -136.40(4) 6_565 .
Se4 Sn2 Se1 Sn1 101.67(3) . .
Se2 Sn2 Se1 Sn1 -14.57(3) . .
Se3 Sn2 Se1 Sn1 27.9(13) 6_565 .
Se6 Sn2 Se1 Sn3 137.56(4) 6_565 .
Se4 Sn2 Se1 Sn3 15.62(3) . .
Se2 Sn2 Se1 Sn3 -100.62(3) . .
Se3 Sn2 Se1 Sn3 -58.1(13) 6_565 .
Se6 Sn2 Se2 Sn1 105.62(5) 6_565 .
Se4 Sn2 Se2 Sn1 -69.17(5) . .
Se3 Sn2 Se2 Sn1 -163.12(4) 6_565 .
Se1 Sn2 Se2 Sn1 15.75(3) . .
Se3 Sn1 Se2 Sn2 -108.05(4) . .
Se5 Sn1 Se2 Sn2 70.93(5) . .
Se6 Sn1 Se2 Sn2 161.89(4) . .
Se1 Sn1 Se2 Sn2 -16.12(4) . .
Se5 Sn1 Se3 Sn2 86.80(5) . 6_665
Se2 Sn1 Se3 Sn2 -94.33(4) . 6_665
Se6 Sn1 Se3 Sn2 -3.23(4) . 6_665
Se1 Sn1 Se3 Sn2 176.12(3) . 6_665
Se6 Sn2 Se4 Sn3 -106.68(4) 6_565 .
Se2 Sn2 Se4 Sn3 68.11(5) . .
Se3 Sn2 Se4 Sn3 161.48(4) 6_565 .
Se1 Sn2 Se4 Sn3 -16.91(3) . .
Se7 Sn3 Se4 Sn2 109.75(5) 6_675 .
Se5 Sn3 Se4 Sn2 -69.58(5) . .
Se7 Sn3 Se4 Sn2 -160.99(4) . .
Se1 Sn3 Se4 Sn2 17.31(4) . .
Se3 Sn1 Se5 Sn3 106.46(4) . .
Se2 Sn1 Se5 Sn3 -72.51(5) . .
Se6 Sn1 Se5 Sn3 -164.05(4) . .
Se1 Sn1 Se5 Sn3 14.70(4) . .
Se7 Sn3 Se5 Sn1 -107.05(5) 6_675 .
Se4 Sn3 Se5 Sn1 72.26(5) . .
Se7 Sn3 Se5 Sn1 163.24(4) . .
Se1 Sn3 Se5 Sn1 -14.69(4) . .
Se3 Sn1 Se6 Sn2 3.47(4) . 6_665
Se5 Sn1 Se6 Sn2 -120.50(4) . 6_665
Se2 Sn1 Se6 Sn2 126.11(4) . 6_665
Se1 Sn1 Se6 Sn2 -158.1(11) . 6_665
Se7 Sn3 Se7 Sn3 3.74(6) 6_675 6_675
Se5 Sn3 Se7 Sn3 127.20(4) . 6_675
Se4 Sn3 Se7 Sn3 -118.14(4) . 6_675
Se1 Sn3 Se7 Sn3 -167.0(10) . 6_675

loop_
_platon_squeeze_void_nr
_platon_squeeze_void_average_x
_platon_squeeze_void_average_y
_platon_squeeze_void_average_z
_platon_squeeze_void_volume
_platon_squeeze_void_count_electrons
1 -0.034 -0.025 -0.008 3116.8 232.1
